data_4082695
loop_
_publ_author_name
'Alvarez, M. Angeles'
'Garc\'ia, M. Esther'
'Men\'endez, Sonia'
'Ruiz, Miguel A.'

_publ_section_title
;
 Reactions of the Carbyne-Bridged Radical Complex
 [Mo2(\h5-C5H5)2(\m-CPh)(\m-PCy2)(\m-CO)]+with Bidentate Ligands Having
 E--H Bonds (E = O, S, N)
;
_journal_issue 5
_journal_name_full Organometallics
_journal_page_first 1181
_journal_paper_doi 10.1021/om401192m
_journal_volume 33
_journal_year 2014
_chemical_compound_source 'synthesis as described'
_chemical_formula_moiety '2(C36 H41 Mo2 O3 P), 3(C H2 Cl2)'
_chemical_formula_sum 'C75 H88 Cl6 Mo4 O6 P2'
_chemical_formula_weight 1743.85
_chemical_name_systematic
;
 ?
;
_space_group_IT_number 2
_symmetry_cell_setting triclinic
_symmetry_Int_Tables_number 2
_symmetry_space_group_name_Hall '-P 1'
_symmetry_space_group_name_H-M 'P -1'
_atom_sites_solution_hydrogens geom
_atom_sites_solution_primary direct
_atom_sites_solution_secondary difmap
_audit_conform_dict_location ftp://ftp.iucr.org/pub/cif_core.dic
_audit_conform_dict_name cif_core.dic
_audit_conform_dict_version 2.4
_audit_creation_method 'WinGX routine CIF_UPDATE'
_cell_angle_alpha 68.629(3)
_cell_angle_beta 70.066(3)
_cell_angle_gamma 64.625(3)
_cell_formula_units_Z 2
_cell_length_a 14.9549(5)
_cell_length_b 16.6837(5)
_cell_length_c 18.6223(7)
_cell_measurement_reflns_used 20671
_cell_measurement_temperature 100.0
_cell_measurement_theta_max 73.2874
_cell_measurement_theta_min 3.0310
_cell_measurement_wavelength 1.54184
_cell_volume 3814.0(3)
_computing_molecular_graphics 'Ortep-3 for Windows (Farrugia, 1997)'
_computing_publication_material 'WinGX publication routines (Farrugia, 1999)'
_computing_structure_refinement 'SHELXL-97 (Sheldrick, 2008)'
_diffrn_ambient_temperature 100(2)
_diffrn_measured_fraction_theta_full 0.958
_diffrn_measured_fraction_theta_max 0.958
_diffrn_measurement_device_type 'ONYX CCD'
_diffrn_measurement_method CCD
_diffrn_radiation_monochromator graphite
_diffrn_radiation_probe x-ray
_diffrn_radiation_source 'Nova (Cu) X-ray Source'
_diffrn_radiation_type CuK\a
_diffrn_radiation_wavelength 1.54184
_diffrn_reflns_av_R_equivalents 0.0588
_diffrn_reflns_av_unetI/netI 0.0622
_diffrn_reflns_limit_h_max 18
_diffrn_reflns_limit_h_min -18
_diffrn_reflns_limit_k_max 17
_diffrn_reflns_limit_k_min -20
_diffrn_reflns_limit_l_max 22
_diffrn_reflns_limit_l_min -22
_diffrn_reflns_number 33745
_diffrn_reflns_theta_full 73.45
_diffrn_reflns_theta_max 73.45
_diffrn_reflns_theta_min 3.03
_exptl_absorpt_coefficient_mu 7.982
_exptl_absorpt_correction_T_max 1.00000
_exptl_absorpt_correction_T_min 0.46759
_exptl_absorpt_correction_type multi-scan
_exptl_absorpt_process_details
;
CrysAlisPro, Oxford Diffraction Ltd.,
Version 1.171.34.36 (release 02-08-2010 CrysAlis171 .NET)
(compiled Aug  2 2010,13:00:58)
Empirical absorption correction using spherical harmonics,
 implemented in SCALE3 ABSPACK scaling algorithm.
;
_exptl_crystal_colour blue
_exptl_crystal_density_diffrn 1.518
_exptl_crystal_density_method 'not measured'
_exptl_crystal_description needle
_exptl_crystal_F_000 1772
_exptl_crystal_size_max 0.17
_exptl_crystal_size_mid 0.05
_exptl_crystal_size_min 0.04
_refine_diff_density_max 2.467
_refine_diff_density_min -1.64
_refine_diff_density_rms 0.168
_refine_ls_extinction_method none
_refine_ls_goodness_of_fit_ref 1.051
_refine_ls_hydrogen_treatment constr
_refine_ls_matrix_type full
_refine_ls_number_parameters 857
_refine_ls_number_reflns 14720
_refine_ls_number_restraints 6
_refine_ls_restrained_S_all 1.057
_refine_ls_R_factor_all 0.062
_refine_ls_R_factor_gt 0.0528
_refine_ls_shift/su_max 0.009
_refine_ls_shift/su_mean 0
_refine_ls_structure_factor_coef Fsqd
_refine_ls_weighting_details 'calc w=1/[\s^2^(Fo^2^)+(0.0952P)^2^+9.0009P] where P=(Fo^2^+2Fc^2^)/3'
_refine_ls_weighting_scheme calc
_refine_ls_wR_factor_gt 0.1506
_refine_ls_wR_factor_ref 0.1605
_reflns_number_gt 12492
_reflns_number_total 14720
_reflns_threshold_expression >2\s(I)
_cod_data_source_file om401192m_si_002.cif
_cod_data_source_block compound7
_cod_original_cell_volume 3814.0(2)
_cod_database_code 4082695

loop_
_symmetry_equiv_pos_as_xyz
'x, y, z'
'-x, -y, -z'

loop_
_atom_site_label
_atom_site_type_symbol
_atom_site_fract_x
_atom_site_fract_y
_atom_site_fract_z
_atom_site_U_iso_or_equiv
_atom_site_adp_type
_atom_site_occupancy
_atom_site_symmetry_multiplicity
_atom_site_calc_flag
_atom_site_refinement_flags
_atom_site_disorder_assembly
_atom_site_disorder_group
Mo1 Mo 0.14508(3) 0.19514(3) 0.79614(2) 0.01321(11) Uani 1 1 d . . .
Mo2 Mo 0.25829(3) 0.28646(3) 0.66657(2) 0.01335(11) Uani 1 1 d . . .
P1 P 0.31227(9) 0.17614(9) 0.79144(7) 0.0147(2) Uani 1 1 d . . .
O1 O 0.2446(3) 0.0699(3) 0.6795(2) 0.0210(8) Uani 1 1 d . . .
O2 O 0.3829(2) 0.1917(2) 0.6182(2) 0.0166(7) Uani 1 1 d . . .
O3 O 0.2172(3) 0.2792(2) 0.5743(2) 0.0170(7) Uani 1 1 d . . .
C1 C 0.2098(3) 0.1175(3) 0.7206(3) 0.0168(10) Uani 1 1 d . . .
C2 C 0.1039(3) 0.3078(4) 0.7146(3) 0.0167(10) Uani 1 1 d . . .
C3 C 0.0134(3) 0.3816(4) 0.6931(3) 0.0178(10) Uani 1 1 d . . .
C4 C -0.0633(4) 0.4260(4) 0.7500(3) 0.0220(11) Uani 1 1 d . . .
H4 H -0.0546 0.4078 0.8014 0.026 Uiso 1 1 calc R . .
C5 C -0.1509(4) 0.4960(4) 0.7307(4) 0.0285(13) Uani 1 1 d . . .
H5 H -0.2002 0.5244 0.769 0.034 Uiso 1 1 calc R . .
C6 C -0.1654(4) 0.5240(4) 0.6543(4) 0.0294(13) Uani 1 1 d . . .
H6 H -0.2247 0.5706 0.6417 0.035 Uiso 1 1 calc R . .
C7 C -0.0916(4) 0.4826(4) 0.5968(4) 0.0271(12) Uani 1 1 d . . .
H7 H -0.1015 0.5014 0.5457 0.032 Uiso 1 1 calc R . .
C8 C -0.0025(4) 0.4126(4) 0.6158(3) 0.0244(12) Uani 1 1 d . . .
H8 H 0.0471 0.3859 0.5766 0.029 Uiso 1 1 calc R . .
C9 C 0.3826(3) 0.1794(3) 0.5514(3) 0.0154(10) Uani 1 1 d . . .
C10 C 0.2910(4) 0.2293(4) 0.5262(3) 0.0177(10) Uani 1 1 d . . .
C11 C 0.2816(4) 0.2239(4) 0.4565(3) 0.0205(11) Uani 1 1 d . . .
H11 H 0.2211 0.2571 0.4394 0.025 Uiso 1 1 calc R . .
C12 C 0.3645(4) 0.1676(4) 0.4125(3) 0.0213(11) Uani 1 1 d . . .
H12 H 0.3593 0.1634 0.3658 0.026 Uiso 1 1 calc R . .
C13 C 0.4548(4) 0.1178(4) 0.4386(3) 0.0222(11) Uani 1 1 d . . .
H13 H 0.5094 0.0806 0.4089 0.027 Uiso 1 1 calc R . .
C14 C 0.4645(4) 0.1228(4) 0.5079(3) 0.0185(10) Uani 1 1 d . . .
H14 H 0.5248 0.0889 0.5252 0.022 Uiso 1 1 calc R . .
C15 C 0.1010(4) 0.0806(4) 0.9052(3) 0.0227(11) Uani 1 1 d . . .
H15 H 0.146 0.0203 0.9133 0.027 Uiso 1 1 calc R . .
C16 C 0.0948(4) 0.1494(4) 0.9363(3) 0.0218(11) Uani 1 1 d . . .
H16 H 0.1348 0.1425 0.9684 0.026 Uiso 1 1 calc R . .
C17 C 0.0155(4) 0.2312(4) 0.9090(3) 0.0231(11) Uani 1 1 d . . .
H17 H -0.0052 0.2871 0.9205 0.028 Uiso 1 1 calc R . .
C18 C -0.0253(4) 0.2130(4) 0.8621(3) 0.0220(11) Uani 1 1 d . . .
H18 H -0.0776 0.2548 0.8368 0.026 Uiso 1 1 calc R . .
C19 C 0.0264(4) 0.1202(4) 0.8597(3) 0.0225(11) Uani 1 1 d . . .
H19 H 0.0136 0.0903 0.8328 0.027 Uiso 1 1 calc R . .
C20 C 0.2987(4) 0.4122(4) 0.5702(3) 0.0233(11) Uani 1 1 d . . .
H20 H 0.3111 0.4176 0.5165 0.028 Uiso 1 1 calc R . .
C21 C 0.2017(4) 0.4450(4) 0.6202(3) 0.0214(11) Uani 1 1 d . . .
H21 H 0.1397 0.4748 0.6053 0.026 Uiso 1 1 calc R . .
C22 C 0.2178(4) 0.4237(4) 0.6971(3) 0.0204(11) Uani 1 1 d . . .
H22 H 0.1682 0.438 0.7415 0.025 Uiso 1 1 calc R . .
C23 C 0.3232(4) 0.3768(4) 0.6938(3) 0.0198(10) Uani 1 1 d . . .
H23 H 0.3546 0.354 0.7361 0.024 Uiso 1 1 calc R . .
C24 C 0.3720(4) 0.3704(4) 0.6159(4) 0.0254(12) Uani 1 1 d . . .
H24 H 0.4414 0.3431 0.5978 0.03 Uiso 1 1 calc R . .
C25 C 0.4177(3) 0.0706(3) 0.7707(3) 0.0164(10) Uani 1 1 d . . .
H25 H 0.4105 0.0662 0.722 0.02 Uiso 1 1 calc R . .
C26 C 0.5239(4) 0.0765(4) 0.7501(3) 0.0200(11) Uani 1 1 d . . .
H26A H 0.5273 0.1309 0.7076 0.024 Uiso 1 1 calc R . .
H26B H 0.5367 0.0813 0.7958 0.024 Uiso 1 1 calc R . .
C27 C 0.6045(4) -0.0089(4) 0.7246(3) 0.0215(11) Uani 1 1 d . . .
H27A H 0.6713 -0.0068 0.7157 0.026 Uiso 1 1 calc R . .
H27B H 0.5965 -0.0092 0.6752 0.026 Uiso 1 1 calc R . .
C28 C 0.5967(4) -0.0973(4) 0.7869(3) 0.0209(11) Uani 1 1 d . . .
H28A H 0.6468 -0.1498 0.7676 0.025 Uiso 1 1 calc R . .
H28B H 0.6114 -0.1 0.8348 0.025 Uiso 1 1 calc R . .
C29 C 0.4915(4) -0.1023(4) 0.8059(3) 0.0213(11) Uani 1 1 d . . .
H29A H 0.4882 -0.1573 0.8476 0.026 Uiso 1 1 calc R . .
H29B H 0.4799 -0.1065 0.7595 0.026 Uiso 1 1 calc R . .
C30 C 0.4082(3) -0.0184(3) 0.8323(3) 0.0179(10) Uani 1 1 d . . .
H30A H 0.4137 -0.0187 0.8828 0.021 Uiso 1 1 calc R . .
H30B H 0.3422 -0.021 0.8389 0.021 Uiso 1 1 calc R . .
C31 C 0.3473(4) 0.2091(4) 0.8618(3) 0.0171(10) Uani 1 1 d . . .
H31 H 0.4044 0.2307 0.8324 0.02 Uiso 1 1 calc R . .
C32 C 0.2598(4) 0.2879(4) 0.8936(3) 0.0206(10) Uani 1 1 d . . .
H32A H 0.202 0.2684 0.9227 0.025 Uiso 1 1 calc R . .
H32B H 0.2396 0.3399 0.8496 0.025 Uiso 1 1 calc R . .
C33 C 0.2909(4) 0.3174(4) 0.9479(4) 0.0268(12) Uani 1 1 d . . .
H33A H 0.2337 0.366 0.9682 0.032 Uiso 1 1 calc R . .
H33B H 0.3454 0.3414 0.9177 0.032 Uiso 1 1 calc R . .
C34 C 0.3263(6) 0.2360(5) 1.0172(4) 0.0376(15) Uani 1 1 d . . .
H34A H 0.2701 0.2157 1.0504 0.045 Uiso 1 1 calc R . .
H34B H 0.3493 0.2551 1.0491 0.045 Uiso 1 1 calc R . .
C35 C 0.4135(5) 0.1563(5) 0.9856(4) 0.0343(14) Uani 1 1 d . . .
H35A H 0.4718 0.1751 0.9564 0.041 Uiso 1 1 calc R . .
H35B H 0.4333 0.1042 1.0297 0.041 Uiso 1 1 calc R . .
C36 C 0.3814(4) 0.1278(4) 0.9320(3) 0.0241(11) Uani 1 1 d . . .
H36A H 0.3261 0.1052 0.9622 0.029 Uiso 1 1 calc R . .
H36B H 0.4378 0.0784 0.9121 0.029 Uiso 1 1 calc R . .
Mo1B Mo 0.34362(3) 0.65006(3) 0.70723(2) 0.01312(11) Uani 1 1 d . . .
Mo2B Mo 0.21969(3) 0.73989(3) 0.82630(2) 0.01287(11) Uani 1 1 d . . .
P1B P 0.18378(8) 0.76473(8) 0.69612(7) 0.0138(2) Uani 1 1 d . . .
O1B O 0.2274(3) 0.5189(3) 0.8233(2) 0.0242(8) Uani 1 1 d . . .
O2B O 0.0881(2) 0.7129(2) 0.8678(2) 0.0161(7) Uani 1 1 d . . .
O3B O 0.2443(2) 0.6325(2) 0.9249(2) 0.0182(7) Uani 1 1 d . . .
C1B C 0.2674(4) 0.5698(3) 0.7829(3) 0.0175(10) Uani 1 1 d . . .
C2B C 0.3743(4) 0.6712(3) 0.7907(3) 0.0149(9) Uani 1 1 d . . .
C3B C 0.4603(3) 0.6576(4) 0.8178(3) 0.0167(10) Uani 1 1 d . . .
C4B C 0.5405(4) 0.6873(4) 0.7634(3) 0.0193(10) Uani 1 1 d . . .
H4B H 0.5371 0.7141 0.7106 0.023 Uiso 1 1 calc R . .
C5B C 0.6226(4) 0.6771(4) 0.7875(4) 0.0243(12) Uani 1 1 d . . .
H5B H 0.6743 0.6967 0.751 0.029 Uiso 1 1 calc R . .
C6B C 0.6290(4) 0.6376(4) 0.8662(4) 0.0257(12) Uani 1 1 d . . .
H6B H 0.6841 0.632 0.8825 0.031 Uiso 1 1 calc R . .
C7B C 0.5520(4) 0.6063(4) 0.9209(4) 0.0289(13) Uani 1 1 d . . .
H7B H 0.5566 0.5789 0.9734 0.035 Uiso 1 1 calc R . .
C8B C 0.4692(4) 0.6159(4) 0.8970(3) 0.0245(12) Uani 1 1 d . . .
H8B H 0.4187 0.5945 0.9336 0.029 Uiso 1 1 calc R . .
C9B C 0.0782(4) 0.6506(3) 0.9375(3) 0.0167(10) Uani 1 1 d . . .
C10B C 0.1645(4) 0.6068(4) 0.9694(3) 0.0165(10) Uani 1 1 d . . .
C11B C 0.1643(4) 0.5422(4) 1.0419(3) 0.0224(11) Uani 1 1 d . . .
H11B H 0.2215 0.514 1.0635 0.027 Uiso 1 1 calc R . .
C12B C 0.0764(4) 0.5203(4) 1.0819(3) 0.0251(12) Uani 1 1 d . . .
H12B H 0.076 0.4758 1.1299 0.03 Uiso 1 1 calc R . .
C13B C -0.0100(4) 0.5638(4) 1.0512(3) 0.0243(12) Uani 1 1 d . . .
H13B H -0.0681 0.5493 1.079 0.029 Uiso 1 1 calc R . .
C14B C -0.0099(4) 0.6299(4) 0.9781(3) 0.0186(10) Uani 1 1 d . . .
H14B H -0.0676 0.6594 0.9572 0.022 Uiso 1 1 calc R . .
C51 C 0.4651(4) 0.5249(4) 0.6569(3) 0.0227(11) Uani 1 1 d . . .
H51 H 0.4719 0.4655 0.6881 0.027 Uiso 1 1 calc R . .
C52 C 0.5186(4) 0.5787(4) 0.6541(3) 0.0214(11) Uani 1 1 d . . .
H52 H 0.567 0.5606 0.683 0.026 Uiso 1 1 calc R . .
C53 C 0.4855(4) 0.6655(4) 0.5993(3) 0.0204(11) Uani 1 1 d . . .
H53 H 0.5085 0.7139 0.5862 0.025 Uiso 1 1 calc R . .
C54 C 0.4119(4) 0.6647(4) 0.5687(3) 0.0224(11) Uani 1 1 d . . .
H54 H 0.3774 0.7128 0.5319 0.027 Uiso 1 1 calc R . .
C55 C 0.3991(4) 0.5778(4) 0.6036(3) 0.0219(11) Uani 1 1 d . . .
H55 H 0.3554 0.559 0.5933 0.026 Uiso 1 1 calc R . .
C56 C 0.2698(4) 0.8657(3) 0.7959(3) 0.0183(10) Uani 1 1 d . . .
H56 H 0.3253 0.8725 0.7553 0.022 Uiso 1 1 calc R . .
C57 C 0.2730(4) 0.8169(4) 0.8747(3) 0.0174(10) Uani 1 1 d . . .
H57 H 0.3311 0.7844 0.895 0.021 Uiso 1 1 calc R . .
C58 C 0.1714(4) 0.8256(4) 0.9183(3) 0.0222(11) Uani 1 1 d . . .
H58 H 0.1514 0.8012 0.9722 0.027 Uiso 1 1 calc R . .
C59 C 0.1072(4) 0.8782(4) 0.8644(3) 0.0207(11) Uani 1 1 d . . .
H59 H 0.0371 0.8938 0.8768 0.025 Uiso 1 1 calc R . .
C60 C 0.1672(4) 0.9032(4) 0.7887(3) 0.0206(11) Uani 1 1 d . . .
H60 H 0.1438 0.9378 0.7425 0.025 Uiso 1 1 calc R . .
C61 C 0.0711(3) 0.7345(4) 0.7125(3) 0.0180(10) Uani 1 1 d . . .
H61 H 0.0691 0.6892 0.7639 0.022 Uiso 1 1 calc R . .
C62 C 0.0793(4) 0.6851(4) 0.6550(3) 0.0190(10) Uani 1 1 d . . .
H62A H 0.1427 0.6337 0.6523 0.023 Uiso 1 1 calc R . .
H62B H 0.0785 0.7267 0.6026 0.023 Uiso 1 1 calc R . .
C63 C -0.0101(4) 0.6505(4) 0.6825(4) 0.0269(12) Uani 1 1 d . . .
H63A H -0.0074 0.6229 0.6437 0.032 Uiso 1 1 calc R . .
H63B H -0.0048 0.6038 0.7322 0.032 Uiso 1 1 calc R . .
C64 C -0.1109(4) 0.7295(5) 0.6931(4) 0.0331(14) Uani 1 1 d . . .
H64A H -0.1186 0.7733 0.6423 0.04 Uiso 1 1 calc R . .
H64B H -0.1661 0.7058 0.7124 0.04 Uiso 1 1 calc R . .
C65 C -0.1174(4) 0.7779(5) 0.7507(4) 0.0317(14) Uani 1 1 d . . .
H65A H -0.1152 0.7354 0.8027 0.038 Uiso 1 1 calc R . .
H65B H -0.1814 0.8286 0.7547 0.038 Uiso 1 1 calc R . .
C66 C -0.0295(4) 0.8140(4) 0.7233(4) 0.0223(11) Uani 1 1 d . . .
H66A H -0.0351 0.8608 0.6737 0.027 Uiso 1 1 calc R . .
H66B H -0.0322 0.8413 0.7623 0.027 Uiso 1 1 calc R . .
C71 C 0.1689(4) 0.8758(4) 0.6180(3) 0.0164(10) Uani 1 1 d . . .
H71 H 0.1108 0.9232 0.6405 0.02 Uiso 1 1 calc R . .
C72 C 0.2625(4) 0.9034(4) 0.5957(3) 0.0179(10) Uani 1 1 d . . .
H72A H 0.3214 0.8578 0.5729 0.021 Uiso 1 1 calc R . .
H72B H 0.2749 0.9047 0.643 0.021 Uiso 1 1 calc R . .
C73 C 0.2480(4) 0.9980(4) 0.5363(3) 0.0200(11) Uani 1 1 d . . .
H73A H 0.1913 1.0444 0.5598 0.024 Uiso 1 1 calc R . .
H73B H 0.3084 1.0133 0.5228 0.024 Uiso 1 1 calc R . .
C74 C 0.2280(4) 0.9966(4) 0.4623(3) 0.0237(11) Uani 1 1 d . . .
H74A H 0.287 0.9535 0.4367 0.028 Uiso 1 1 calc R . .
H74B H 0.2164 1.057 0.4256 0.028 Uiso 1 1 calc R . .
C75 C 0.1356(4) 0.9688(4) 0.4826(3) 0.0243(11) Uani 1 1 d . . .
H75A H 0.0757 1.0152 0.5036 0.029 Uiso 1 1 calc R . .
H75B H 0.1259 0.966 0.4348 0.029 Uiso 1 1 calc R . .
C76 C 0.1472(4) 0.8758(4) 0.5430(3) 0.0204(11) Uani 1 1 d . . .
H76A H 0.2025 0.8282 0.5201 0.024 Uiso 1 1 calc R . .
H76B H 0.0855 0.8625 0.5568 0.024 Uiso 1 1 calc R . .
C91 C 0.0069(6) 0.2018(5) 0.6268(4) 0.0403(16) Uani 1 1 d . . .
H91A H -0.0313 0.253 0.6508 0.048 Uiso 1 1 calc R . .
H91B H 0.0775 0.1823 0.6283 0.048 Uiso 1 1 calc R . .
Cl1 Cl -0.03898(14) 0.10996(13) 0.68160(12) 0.0480(4) Uani 1 1 d . . .
Cl2 Cl -0.00419(13) 0.23738(15) 0.52821(11) 0.0491(4) Uani 1 1 d . . .
C92 C 0.6940(13) 0.3436(11) 0.5768(9) 0.053(4) Uiso 0.6 1 d PD A 1
H92A H 0.7415 0.3283 0.529 0.064 Uiso 0.6 1 calc PR A 1
H92B H 0.6337 0.3929 0.5615 0.064 Uiso 0.6 1 calc PR A 1
Cl3 Cl 0.7478(2) 0.3828(2) 0.6201(2) 0.0398(7) Uiso 0.6 1 d PD A 1
Cl4 Cl 0.6590(3) 0.2418(3) 0.6413(3) 0.0498(11) Uiso 0.6 1 d PD A 1
C92B C 0.714(2) 0.320(2) 0.5887(12) 0.062(8) Uiso 0.4 1 d PD B 2
H92C H 0.6764 0.3704 0.551 0.075 Uiso 0.4 1 calc PR B 2
H92D H 0.7742 0.2817 0.5601 0.075 Uiso 0.4 1 calc PR B 2
Cl3B Cl 0.7460(4) 0.3630(4) 0.6457(4) 0.0507(14) Uiso 0.4 1 d PD B 2
Cl4B Cl 0.6383(5) 0.2570(5) 0.6556(4) 0.0561(19) Uiso 0.4 1 d PD B 2
C93 C 0.3641(11) 0.5950(9) 0.1649(8) 0.050(3) Uani 0.6 1 d P . .
H93A H 0.3148 0.5983 0.2147 0.06 Uiso 0.6 1 calc PR . .
H93B H 0.4015 0.5306 0.1665 0.06 Uiso 0.6 1 calc PR . .
Cl5 Cl 0.3008(2) 0.6434(2) 0.09026(19) 0.0476(7) Uani 0.6 1 d P . .
Cl6 Cl 0.4466(3) 0.6448(4) 0.1572(3) 0.0861(16) Uani 0.6 1 d P . .
C94 C 0.2644(17) 0.9056(16) 0.1351(10) 0.057(5) Uiso 0.4 1 d PD . .
H94A H 0.3335 0.8778 0.1426 0.069 Uiso 0.4 1 calc PR . .
H94B H 0.227 0.8671 0.1737 0.069 Uiso 0.4 1 calc PR . .
Cl7 Cl 0.2117(4) 1.0119(4) 0.1553(3) 0.0553(12) Uani 0.4 1 d P . .
Cl8 Cl 0.2672(6) 0.9042(3) 0.0460(4) 0.0701(19) Uani 0.4 1 d PD . .

loop_
_atom_site_aniso_label
_atom_site_aniso_U_11
_atom_site_aniso_U_22
_atom_site_aniso_U_33
_atom_site_aniso_U_23
_atom_site_aniso_U_13
_atom_site_aniso_U_12
Mo1 0.01325(18) 0.0113(2) 0.01376(19) -0.00470(15) -0.00091(13) -0.00344(14)
Mo2 0.01367(18) 0.0109(2) 0.01438(19) -0.00508(15) -0.00090(13) -0.00347(14)
P1 0.0142(5) 0.0136(6) 0.0163(6) -0.0064(5) -0.0021(4) -0.0037(4)
O1 0.0260(17) 0.0167(19) 0.0201(18) -0.0099(16) 0.0000(14) -0.0067(15)
O2 0.0137(15) 0.0149(18) 0.0188(17) -0.0034(14) -0.0020(12) -0.0049(13)
O3 0.0193(16) 0.0162(18) 0.0151(17) -0.0069(14) -0.0031(13) -0.0040(14)
C1 0.014(2) 0.013(2) 0.021(2) -0.002(2) -0.0035(18) -0.0050(18)
C2 0.016(2) 0.022(3) 0.017(2) -0.013(2) 0.0002(17) -0.007(2)
C3 0.014(2) 0.013(2) 0.021(2) 0.000(2) -0.0040(18) -0.0042(19)
C4 0.022(2) 0.016(3) 0.023(3) -0.005(2) -0.005(2) -0.003(2)
C5 0.022(2) 0.018(3) 0.036(3) -0.010(2) 0.000(2) -0.002(2)
C6 0.019(2) 0.017(3) 0.039(3) 0.000(2) -0.009(2) 0.002(2)
C7 0.025(3) 0.023(3) 0.024(3) 0.004(2) -0.014(2) -0.002(2)
C8 0.019(2) 0.021(3) 0.026(3) -0.007(2) -0.001(2) -0.002(2)
C9 0.017(2) 0.012(2) 0.015(2) -0.0041(19) 0.0008(17) -0.0059(18)
C10 0.023(2) 0.014(2) 0.014(2) -0.006(2) -0.0009(18) -0.0051(19)
C11 0.023(2) 0.019(3) 0.021(3) -0.008(2) -0.0032(19) -0.007(2)
C12 0.033(3) 0.018(3) 0.016(2) -0.009(2) 0.001(2) -0.013(2)
C13 0.027(2) 0.013(3) 0.018(2) -0.005(2) 0.0049(19) -0.006(2)
C14 0.022(2) 0.013(2) 0.018(2) 0.000(2) -0.0013(18) -0.0082(19)
C15 0.021(2) 0.018(3) 0.022(3) 0.001(2) -0.0001(19) -0.009(2)
C16 0.026(2) 0.029(3) 0.009(2) -0.001(2) 0.0000(18) -0.013(2)
C17 0.026(2) 0.019(3) 0.021(3) -0.010(2) 0.011(2) -0.013(2)
C18 0.014(2) 0.021(3) 0.027(3) -0.007(2) 0.0020(19) -0.006(2)
C19 0.022(2) 0.025(3) 0.022(3) -0.007(2) 0.0023(19) -0.013(2)
C20 0.031(3) 0.022(3) 0.019(3) -0.003(2) -0.002(2) -0.015(2)
C21 0.026(2) 0.010(2) 0.028(3) -0.007(2) -0.006(2) -0.005(2)
C22 0.029(3) 0.013(2) 0.019(3) -0.005(2) -0.001(2) -0.008(2)
C23 0.027(2) 0.014(3) 0.023(3) -0.002(2) -0.011(2) -0.009(2)
C24 0.023(2) 0.019(3) 0.031(3) -0.004(2) 0.001(2) -0.011(2)
C25 0.016(2) 0.013(2) 0.018(2) -0.004(2) -0.0021(17) -0.0038(18)
C26 0.018(2) 0.020(3) 0.021(3) -0.005(2) -0.0015(18) -0.007(2)
C27 0.016(2) 0.024(3) 0.024(3) -0.009(2) -0.0001(19) -0.007(2)
C28 0.016(2) 0.015(3) 0.026(3) -0.008(2) -0.0047(19) 0.0022(19)
C29 0.020(2) 0.015(3) 0.025(3) -0.005(2) -0.0032(19) -0.003(2)
C30 0.015(2) 0.012(2) 0.023(3) -0.006(2) 0.0000(18) -0.0032(18)
C31 0.018(2) 0.017(3) 0.018(2) -0.007(2) -0.0044(18) -0.0058(19)
C32 0.023(2) 0.019(3) 0.021(3) -0.009(2) -0.0036(19) -0.006(2)
C33 0.033(3) 0.022(3) 0.027(3) -0.012(2) -0.009(2) -0.005(2)
C34 0.059(4) 0.025(3) 0.034(3) -0.016(3) -0.023(3) -0.002(3)
C35 0.045(3) 0.026(3) 0.036(3) -0.011(3) -0.025(3) -0.001(3)
C36 0.032(3) 0.014(3) 0.024(3) -0.007(2) -0.007(2) -0.004(2)
Mo1B 0.01198(18) 0.0120(2) 0.01443(19) -0.00470(15) -0.00065(13) -0.00395(14)
Mo2B 0.01239(17) 0.0116(2) 0.01397(19) -0.00390(15) -0.00064(13) -0.00479(14)
P1B 0.0125(5) 0.0120(6) 0.0153(6) -0.0028(5) -0.0016(4) -0.0046(4)
O1B 0.0321(19) 0.020(2) 0.0200(19) -0.0048(16) 0.0032(15) -0.0158(17)
O2B 0.0155(15) 0.0163(18) 0.0137(16) -0.0032(14) 0.0006(12) -0.0065(13)
O3B 0.0169(15) 0.0176(18) 0.0182(18) -0.0025(15) -0.0038(13) -0.0063(14)
C1B 0.021(2) 0.010(2) 0.020(2) -0.006(2) -0.0059(19) -0.0014(19)
C2B 0.018(2) 0.009(2) 0.014(2) -0.0009(18) -0.0024(17) -0.0042(18)
C3B 0.013(2) 0.018(3) 0.020(2) -0.008(2) -0.0035(18) -0.0045(19)
C4B 0.016(2) 0.019(3) 0.025(3) -0.008(2) -0.0038(19) -0.0058(19)
C5B 0.015(2) 0.013(3) 0.044(3) -0.014(2) -0.005(2) 0.0006(19)
C6B 0.023(2) 0.015(3) 0.039(3) -0.011(2) -0.015(2) 0.002(2)
C7B 0.030(3) 0.024(3) 0.034(3) -0.008(3) -0.014(2) -0.004(2)
C8B 0.022(2) 0.026(3) 0.023(3) -0.005(2) -0.007(2) -0.005(2)
C9B 0.020(2) 0.013(2) 0.014(2) -0.0065(19) 0.0020(18) -0.0050(19)
C10B 0.018(2) 0.016(2) 0.016(2) -0.004(2) -0.0018(18) -0.0074(19)
C11B 0.027(3) 0.019(3) 0.018(3) -0.003(2) -0.001(2) -0.008(2)
C12B 0.036(3) 0.020(3) 0.015(2) -0.004(2) 0.002(2) -0.011(2)
C13B 0.027(3) 0.027(3) 0.023(3) -0.015(2) 0.009(2) -0.016(2)
C14B 0.020(2) 0.018(3) 0.019(2) -0.008(2) 0.0006(19) -0.009(2)
C51 0.020(2) 0.016(3) 0.029(3) -0.012(2) 0.001(2) -0.003(2)
C52 0.012(2) 0.019(3) 0.027(3) -0.012(2) 0.0040(18) -0.0023(19)
C53 0.018(2) 0.019(3) 0.020(2) -0.008(2) 0.0072(18) -0.009(2)
C54 0.025(2) 0.022(3) 0.014(2) -0.006(2) 0.0041(19) -0.006(2)
C55 0.023(2) 0.022(3) 0.022(3) -0.014(2) 0.001(2) -0.008(2)
C56 0.022(2) 0.013(2) 0.022(3) -0.006(2) -0.0003(19) -0.010(2)
C57 0.021(2) 0.014(2) 0.021(3) -0.007(2) -0.0053(19) -0.0068(19)
C58 0.029(3) 0.016(3) 0.020(3) -0.010(2) 0.003(2) -0.007(2)
C59 0.021(2) 0.012(2) 0.028(3) -0.015(2) 0.002(2) -0.0025(19)
C60 0.025(2) 0.011(2) 0.024(3) -0.004(2) -0.004(2) -0.006(2)
C61 0.016(2) 0.014(2) 0.020(2) -0.004(2) -0.0006(18) -0.0047(19)
C62 0.019(2) 0.019(3) 0.023(3) -0.007(2) -0.0035(19) -0.010(2)
C63 0.021(2) 0.027(3) 0.036(3) -0.009(3) -0.004(2) -0.013(2)
C64 0.016(2) 0.038(4) 0.057(4) -0.019(3) -0.010(2) -0.012(2)
C65 0.016(2) 0.035(3) 0.042(4) -0.014(3) 0.000(2) -0.009(2)
C66 0.014(2) 0.021(3) 0.033(3) -0.012(2) -0.003(2) -0.005(2)
C71 0.016(2) 0.014(2) 0.015(2) -0.0011(19) -0.0037(17) -0.0040(18)
C72 0.019(2) 0.015(3) 0.018(2) -0.003(2) -0.0025(18) -0.0067(19)
C73 0.019(2) 0.018(3) 0.019(2) -0.003(2) 0.0001(18) -0.008(2)
C74 0.025(2) 0.022(3) 0.019(3) 0.001(2) -0.004(2) -0.010(2)
C75 0.026(2) 0.022(3) 0.020(3) 0.001(2) -0.008(2) -0.008(2)
C76 0.020(2) 0.020(3) 0.017(2) 0.000(2) -0.0032(18) -0.008(2)
C91 0.051(4) 0.035(4) 0.039(4) -0.011(3) -0.025(3) -0.007(3)
Cl1 0.0541(10) 0.0390(10) 0.0522(11) -0.0155(8) -0.0176(8) -0.0095(8)
Cl2 0.0454(9) 0.0680(13) 0.0340(9) -0.0189(9) -0.0125(7) -0.0120(8)
C93 0.065(8) 0.037(7) 0.046(7) -0.013(6) -0.009(6) -0.014(6)
Cl5 0.0422(14) 0.0499(18) 0.0447(16) -0.0071(14) -0.0096(12) -0.0148(13)
Cl6 0.069(2) 0.115(4) 0.072(3) 0.024(3) -0.037(2) -0.053(3)
Cl7 0.063(3) 0.053(3) 0.056(3) -0.034(2) -0.004(2) -0.017(2)
Cl8 0.133(5) 0.028(2) 0.065(3) -0.008(2) -0.070(4) -0.009(3)

loop_
_atom_type_symbol
_atom_type_description
_atom_type_scat_dispersion_real
_atom_type_scat_dispersion_imag
_atom_type_scat_source
C C 0.0181 0.0091 'International Tables Vol C Tables 4.2.6.8 and 6.1.1.4'
H H 0 0 'International Tables Vol C Tables 4.2.6.8 and 6.1.1.4'
Mo Mo -0.0483 2.7339 'International Tables Vol C Tables 4.2.6.8 and 6.1.1.4'
O O 0.0492 0.0322 'International Tables Vol C Tables 4.2.6.8 and 6.1.1.4'
P P 0.2955 0.4335 'International Tables Vol C Tables 4.2.6.8 and 6.1.1.4'
Cl Cl 0.3639 0.7018 'International Tables Vol C Tables 4.2.6.8 and 6.1.1.4'

loop_
_geom_angle_atom_site_label_1
_geom_angle_atom_site_label_2
_geom_angle_atom_site_label_3
_geom_angle
C2 Mo1 C1 93.4(2)
C2 Mo1 C19 115.7(2)
C1 Mo1 C19 89.7(2)
C2 Mo1 P1 103.44(14)
C1 Mo1 P1 84.94(14)
C19 Mo1 P1 140.72(14)
C2 Mo1 C15 149.15(19)
C1 Mo1 C15 95.4(2)
C19 Mo1 C15 35.06(19)
P1 Mo1 C15 106.76(14)
C2 Mo1 C18 91.61(19)
C1 Mo1 C18 117.4(2)
C19 Mo1 C18 34.95(19)
P1 Mo1 C18 152.56(15)
C15 Mo1 C18 58.19(19)
C2 Mo1 C16 135.3(2)
C1 Mo1 C16 128.4(2)
C19 Mo1 C16 58.0(2)
P1 Mo1 C16 96.29(13)
C15 Mo1 C16 34.9(2)
C18 Mo1 C16 57.81(19)
C2 Mo1 C17 101.4(2)
C1 Mo1 C17 147.20(19)
C19 Mo1 C17 57.52(19)
P1 Mo1 C17 119.03(15)
C15 Mo1 C17 57.94(19)
C18 Mo1 C17 34.2(2)
C16 Mo1 C17 34.96(19)
C2 Mo1 Mo2 48.62(13)
C1 Mo1 Mo2 74.17(14)
C19 Mo1 Mo2 155.20(15)
P1 Mo1 Mo2 57.90(3)
C15 Mo1 Mo2 161.52(13)
C18 Mo1 Mo2 140.14(14)
C16 Mo1 Mo2 146.63(14)
C17 Mo1 Mo2 136.55(13)
O2 Mo2 O3 75.68(14)
O2 Mo2 C2 138.19(17)
O3 Mo2 C2 79.80(17)
O2 Mo2 C21 128.71(17)
O3 Mo2 C21 88.97(18)
C2 Mo2 C21 83.5(2)
O2 Mo2 C22 138.27(16)
O3 Mo2 C22 123.66(17)
C2 Mo2 C22 83.53(19)
C21 Mo2 C22 35.60(19)
O2 Mo2 C20 93.43(17)
O3 Mo2 C20 82.25(18)
C2 Mo2 C20 116.3(2)
C21 Mo2 C20 35.50(19)
C22 Mo2 C20 58.43(19)
O2 Mo2 C23 104.98(16)
O3 Mo2 C23 139.70(17)
C2 Mo2 C23 115.56(19)
C21 Mo2 C23 58.57(19)
C22 Mo2 C23 35.06(18)
C20 Mo2 C23 57.46(19)
O2 Mo2 C24 81.35(17)
O3 Mo2 C24 109.91(18)
C2 Mo2 C24 139.4(2)
C21 Mo2 C24 58.22(19)
C22 Mo2 C24 57.86(19)
C20 Mo2 C24 34.2(2)
C23 Mo2 C24 34.3(2)
O2 Mo2 P1 81.08(11)
O3 Mo2 P1 135.84(11)
C2 Mo2 P1 94.11(15)
C21 Mo2 P1 134.15(15)
C22 Mo2 P1 98.56(14)
C20 Mo2 P1 136.69(14)
C23 Mo2 P1 82.37(13)
C24 Mo2 P1 102.91(15)
O2 Mo2 Mo1 108.79(10)
O3 Mo2 Mo1 100.99(10)
C2 Mo2 Mo1 44.23(15)
C21 Mo2 Mo1 122.20(14)
C22 Mo2 Mo1 103.20(13)
C20 Mo2 Mo1 157.70(14)
C23 Mo2 Mo1 115.99(14)
C24 Mo2 Mo1 149.05(16)
P1 Mo2 Mo1 52.48(3)
C25 P1 C31 105.9(2)
C25 P1 Mo1 119.60(17)
C31 P1 Mo1 123.92(16)
C25 P1 Mo2 111.02(17)
C31 P1 Mo2 123.30(17)
Mo1 P1 Mo2 69.63(4)
C9 O2 Mo2 117.9(3)
C10 O3 Mo2 116.3(3)
O1 C1 Mo1 176.6(4)
C3 C2 Mo1 140.5(4)
C3 C2 Mo2 132.2(4)
Mo1 C2 Mo2 87.1(2)
C8 C3 C4 117.2(5)
C8 C3 C2 122.3(5)
C4 C3 C2 120.5(5)
C5 C4 C3 121.4(5)
C5 C4 H4 119.3
C3 C4 H4 119.3
C4 C5 C6 120.1(5)
C4 C5 H5 119.9
C6 C5 H5 119.9
C7 C6 C5 120.2(5)
C7 C6 H6 119.9
C5 C6 H6 119.9
C6 C7 C8 119.8(6)
C6 C7 H7 120.1
C8 C7 H7 120.1
C7 C8 C3 121.2(5)
C7 C8 H8 119.4
C3 C8 H8 119.4
O2 C9 C14 124.8(5)
O2 C9 C10 114.6(4)
C14 C9 C10 120.6(5)
O3 C10 C11 125.0(5)
O3 C10 C9 114.8(5)
C11 C10 C9 120.2(5)
C10 C11 C12 119.0(5)
C10 C11 H11 120.5
C12 C11 H11 120.5
C13 C12 C11 120.3(5)
C13 C12 H12 119.9
C11 C12 H12 119.9
C14 C13 C12 121.0(5)
C14 C13 H13 119.5
C12 C13 H13 119.5
C13 C14 C9 118.9(5)
C13 C14 H14 120.5
C9 C14 H14 120.5
C19 C15 C16 107.7(5)
C19 C15 Mo1 72.1(3)
C16 C15 Mo1 73.5(3)
C19 C15 H15 126.2
C16 C15 H15 126.2
Mo1 C15 H15 120.1
C15 C16 C17 107.3(5)
C15 C16 Mo1 71.7(3)
C17 C16 Mo1 72.6(3)
C15 C16 H16 126.3
C17 C16 H16 126.3
Mo1 C16 H16 121.1
C18 C17 C16 108.4(5)
C18 C17 Mo1 72.0(3)
C16 C17 Mo1 72.4(3)
C18 C17 H17 125.8
C16 C17 H17 125.8
Mo1 C17 H17 121.5
C17 C18 C19 108.3(5)
C17 C18 Mo1 73.8(3)
C19 C18 Mo1 72.0(3)
C17 C18 H18 125.8
C19 C18 H18 125.8
Mo1 C18 H18 120.2
C18 C19 C15 108.3(5)
C18 C19 Mo1 73.1(3)
C15 C19 Mo1 72.9(3)
C18 C19 H19 125.9
C15 C19 H19 125.9
Mo1 C19 H19 120
C24 C20 C21 108.3(5)
C24 C20 Mo2 74.0(3)
C21 C20 Mo2 70.5(3)
C24 C20 H20 125.8
C21 C20 H20 125.8
Mo2 C20 H20 121.3
C22 C21 C20 107.2(5)
C22 C21 Mo2 72.9(3)
C20 C21 Mo2 74.0(3)
C22 C21 H21 126.4
C20 C21 H21 126.4
Mo2 C21 H21 118.7
C23 C22 C21 107.7(5)
C23 C22 Mo2 73.7(3)
C21 C22 Mo2 71.5(3)
C23 C22 H22 126.2
C21 C22 H22 126.2
Mo2 C22 H22 120.4
C24 C23 C22 108.4(5)
C24 C23 Mo2 73.8(3)
C22 C23 Mo2 71.2(3)
C24 C23 H23 125.8
C22 C23 H23 125.8
Mo2 C23 H23 120.9
C20 C24 C23 108.4(5)
C20 C24 Mo2 71.7(3)
C23 C24 Mo2 71.9(3)
C20 C24 H24 125.8
C23 C24 H24 125.8
Mo2 C24 H24 122.3
C30 C25 C26 113.4(4)
C30 C25 P1 114.0(3)
C26 C25 P1 114.1(4)
C30 C25 H25 104.7
C26 C25 H25 104.7
P1 C25 H25 104.7
C27 C26 C25 110.0(4)
C27 C26 H26A 109.7
C25 C26 H26A 109.7
C27 C26 H26B 109.7
C25 C26 H26B 109.7
H26A C26 H26B 108.2
C26 C27 C28 111.8(4)
C26 C27 H27A 109.3
C28 C27 H27A 109.3
C26 C27 H27B 109.3
C28 C27 H27B 109.3
H27A C27 H27B 107.9
C29 C28 C27 111.5(4)
C29 C28 H28A 109.3
C27 C28 H28A 109.3
C29 C28 H28B 109.3
C27 C28 H28B 109.3
H28A C28 H28B 108
C28 C29 C30 112.0(5)
C28 C29 H29A 109.2
C30 C29 H29A 109.2
C28 C29 H29B 109.2
C30 C29 H29B 109.2
H29A C29 H29B 107.9
C29 C30 C25 110.4(4)
C29 C30 H30A 109.6
C25 C30 H30A 109.6
C29 C30 H30B 109.6
C25 C30 H30B 109.6
H30A C30 H30B 108.1
C32 C31 C36 109.1(4)
C32 C31 P1 111.7(3)
C36 C31 P1 112.8(4)
C32 C31 H31 107.6
C36 C31 H31 107.6
P1 C31 H31 107.6
C31 C32 C33 111.3(4)
C31 C32 H32A 109.4
C33 C32 H32A 109.4
C31 C32 H32B 109.4
C33 C32 H32B 109.4
H32A C32 H32B 108
C32 C33 C34 110.9(5)
C32 C33 H33A 109.5
C34 C33 H33A 109.5
C32 C33 H33B 109.5
C34 C33 H33B 109.5
H33A C33 H33B 108
C33 C34 C35 110.0(5)
C33 C34 H34A 109.7
C35 C34 H34A 109.7
C33 C34 H34B 109.7
C35 C34 H34B 109.7
H34A C34 H34B 108.2
C36 C35 C34 110.9(5)
C36 C35 H35A 109.5
C34 C35 H35A 109.5
C36 C35 H35B 109.5
C34 C35 H35B 109.5
H35A C35 H35B 108
C35 C36 C31 111.2(5)
C35 C36 H36A 109.4
C31 C36 H36A 109.4
C35 C36 H36B 109.4
C31 C36 H36B 109.4
H36A C36 H36B 108
C2B Mo1B C1B 93.0(2)
C2B Mo1B P1B 102.24(14)
C1B Mo1B P1B 86.02(14)
C2B Mo1B C51 115.7(2)
C1B Mo1B C51 90.0(2)
P1B Mo1B C51 142.03(15)
C2B Mo1B C55 149.09(19)
C1B Mo1B C55 95.7(2)
P1B Mo1B C55 107.90(14)
C51 Mo1B C55 35.0(2)
C2B Mo1B C52 92.1(2)
C1B Mo1B C52 117.70(19)
P1B Mo1B C52 151.81(14)
C51 Mo1B C52 34.75(19)
C55 Mo1B C52 57.74(19)
C2B Mo1B C54 135.5(2)
C1B Mo1B C54 128.6(2)
P1B Mo1B C54 96.50(14)
C51 Mo1B C54 57.9(2)
C55 Mo1B C54 34.79(19)
C52 Mo1B C54 57.35(19)
C2B Mo1B C53 102.23(19)
C1B Mo1B C53 147.7(2)
P1B Mo1B C53 117.54(13)
C51 Mo1B C53 57.81(19)
C55 Mo1B C53 57.54(19)
C52 Mo1B C53 34.68(19)
C54 Mo1B C53 34.17(19)
C2B Mo1B Mo2B 48.02(14)
C1B Mo1B Mo2B 74.32(15)
P1B Mo1B Mo2B 57.52(3)
C51 Mo1B Mo2B 155.10(15)
C55 Mo1B Mo2B 162.19(13)
C52 Mo1B Mo2B 139.94(15)
C54 Mo1B Mo2B 146.71(14)
C53 Mo1B Mo2B 136.17(13)
O2B Mo2B O3B 76.14(14)
O2B Mo2B C2B 138.72(17)
O3B Mo2B C2B 79.77(16)
O2B Mo2B C57 127.74(16)
O3B Mo2B C57 88.54(17)
C2B Mo2B C57 84.06(19)
O2B Mo2B C56 137.47(16)
O3B Mo2B C56 122.69(17)
C2B Mo2B C56 83.81(18)
C57 Mo2B C56 35.07(18)
O2B Mo2B C58 92.21(17)
O3B Mo2B C58 81.69(17)
C2B Mo2B C58 116.9(2)
C57 Mo2B C58 35.70(18)
C56 Mo2B C58 58.37(18)
O2B Mo2B C60 104.61(16)
O3B Mo2B C60 139.53(18)
C2B Mo2B C60 115.42(18)
C57 Mo2B C60 58.42(19)
C56 Mo2B C60 35.02(18)
C58 Mo2B C60 57.87(19)
O2B Mo2B C59 80.38(16)
O3B Mo2B C59 109.97(17)
C2B Mo2B C59 139.92(19)
C57 Mo2B C59 58.33(18)
C56 Mo2B C59 57.79(17)
C58 Mo2B C59 34.6(2)
C60 Mo2B C59 34.45(18)
O2B Mo2B P1B 81.54(10)
O3B Mo2B P1B 135.80(11)
C2B Mo2B P1B 93.41(14)
C57 Mo2B P1B 134.53(13)
C56 Mo2B P1B 99.46(14)
C58 Mo2B P1B 137.32(14)
C60 Mo2B P1B 82.81(14)
C59 Mo2B P1B 103.12(15)
O2B Mo2B Mo1B 109.06(10)
O3B Mo2B Mo1B 100.41(10)
C2B Mo2B Mo1B 43.90(14)
C57 Mo2B Mo1B 122.87(13)
C56 Mo2B Mo1B 104.39(13)
C58 Mo2B Mo1B 158.56(13)
C60 Mo2B Mo1B 116.57(13)
C59 Mo2B Mo1B 149.59(14)
P1B Mo2B Mo1B 52.32(3)
C61 P1B C71 106.9(2)
C61 P1B Mo1B 121.03(17)
C71 P1B Mo1B 122.14(15)
C61 P1B Mo2B 110.07(17)
C71 P1B Mo2B 122.73(17)
Mo1B P1B Mo2B 70.17(4)
C9B O2B Mo2B 117.3(3)
C10B O3B Mo2B 116.5(3)
O1B C1B Mo1B 175.0(5)
C3B C2B Mo1B 140.0(4)
C3B C2B Mo2B 131.7(4)
Mo1B C2B Mo2B 88.1(2)
C8B C3B C4B 117.6(5)
C8B C3B C2B 122.8(5)
C4B C3B C2B 119.6(5)
C5B C4B C3B 121.2(5)
C5B C4B H4B 119.4
C3B C4B H4B 119.4
C4B C5B C6B 120.4(5)
C4B C5B H5B 119.8
C6B C5B H5B 119.8
C5B C6B C7B 119.7(5)
C5B C6B H6B 120.2
C7B C6B H6B 120.2
C8B C7B C6B 120.2(6)
C8B C7B H7B 119.9
C6B C7B H7B 119.9
C7B C8B C3B 120.8(5)
C7B C8B H8B 119.6
C3B C8B H8B 119.6
O2B C9B C14B 125.0(5)
O2B C9B C10B 114.6(4)
C14B C9B C10B 120.4(5)
O3B C10B C11B 124.4(5)
O3B C10B C9B 114.9(4)
C11B C10B C9B 120.8(5)
C10B C11B C12B 118.7(5)
C10B C11B H11B 120.6
C12B C11B H11B 120.6
C13B C12B C11B 121.0(5)
C13B C12B H12B 119.5
C11B C12B H12B 119.5
C12B C13B C14B 120.1(5)
C12B C13B H13B 120
C14B C13B H13B 120
C9B C14B C13B 119.0(5)
C9B C14B H14B 120.5
C13B C14B H14B 120.5
C52 C51 C55 107.9(5)
C52 C51 Mo1B 73.6(3)
C55 C51 Mo1B 73.0(3)
C52 C51 H51 126
C55 C51 H51 126
Mo1B C51 H51 119.3
C51 C52 C53 108.3(5)
C51 C52 Mo1B 71.7(3)
C53 C52 Mo1B 73.7(3)
C51 C52 H52 125.9
C53 C52 H52 125.9
Mo1B C52 H52 120.5
C54 C53 C52 107.6(5)
C54 C53 Mo1B 72.3(3)
C52 C53 Mo1B 71.6(3)
C54 C53 H53 126.2
C52 C53 H53 126.2
Mo1B C53 H53 121.6
C53 C54 C55 108.5(5)
C53 C54 Mo1B 73.5(3)
C55 C54 Mo1B 71.8(3)
C53 C54 H54 125.8
C55 C54 H54 125.8
Mo1B C54 H54 120.7
C51 C55 C54 107.7(5)
C51 C55 Mo1B 72.0(3)
C54 C55 Mo1B 73.4(3)
C51 C55 H55 126.2
C54 C55 H55 126.2
Mo1B C55 H55 120.3
C57 C56 C60 108.4(4)
C57 C56 Mo2B 71.0(3)
C60 C56 Mo2B 74.1(3)
C57 C56 H56 125.8
C60 C56 H56 125.8
Mo2B C56 H56 120.8
C56 C57 C58 108.1(5)
C56 C57 Mo2B 73.9(3)
C58 C57 Mo2B 74.2(3)
C56 C57 H57 125.9
C58 C57 H57 125.9
Mo2B C57 H57 117.9
C59 C58 C57 107.3(5)
C59 C58 Mo2B 74.0(3)
C57 C58 Mo2B 70.1(3)
C59 C58 H58 126.3
C57 C58 H58 126.3
Mo2B C58 H58 121.4
C58 C59 C60 108.6(5)
C58 C59 Mo2B 71.5(3)
C60 C59 Mo2B 72.5(3)
C58 C59 H59 125.7
C60 C59 H59 125.7
Mo2B C59 H59 122
C59 C60 C56 107.5(5)
C59 C60 Mo2B 73.1(3)
C56 C60 Mo2B 70.9(3)
C59 C60 H60 126.2
C56 C60 H60 126.2
Mo2B C60 H60 121.6
C62 C61 C66 113.1(4)
C62 C61 P1B 114.8(3)
C66 C61 P1B 113.5(4)
C62 C61 H61 104.7
C66 C61 H61 104.7
P1B C61 H61 104.7
C61 C62 C63 109.7(4)
C61 C62 H62A 109.7
C63 C62 H62A 109.7
C61 C62 H62B 109.7
C63 C62 H62B 109.7
H62A C62 H62B 108.2
C64 C63 C62 110.6(5)
C64 C63 H63A 109.5
C62 C63 H63A 109.5
C64 C63 H63B 109.5
C62 C63 H63B 109.5
H63A C63 H63B 108.1
C65 C64 C63 111.8(5)
C65 C64 H64A 109.3
C63 C64 H64A 109.3
C65 C64 H64B 109.3
C63 C64 H64B 109.3
H64A C64 H64B 107.9
C64 C65 C66 110.8(5)
C64 C65 H65A 109.5
C66 C65 H65A 109.5
C64 C65 H65B 109.5
C66 C65 H65B 109.5
H65A C65 H65B 108.1
C61 C66 C65 109.2(5)
C61 C66 H66A 109.8
C65 C66 H66A 109.8
C61 C66 H66B 109.8
C65 C66 H66B 109.8
H66A C66 H66B 108.3
C72 C71 C76 109.6(4)
C72 C71 P1B 110.9(3)
C76 C71 P1B 114.0(4)
C72 C71 H71 107.4
C76 C71 H71 107.4
P1B C71 H71 107.4
C71 C72 C73 111.5(4)
C71 C72 H72A 109.3
C73 C72 H72A 109.3
C71 C72 H72B 109.3
C73 C72 H72B 109.3
H72A C72 H72B 108
C74 C73 C72 109.7(5)
C74 C73 H73A 109.7
C72 C73 H73A 109.7
C74 C73 H73B 109.7
C72 C73 H73B 109.7
H73A C73 H73B 108.2
C73 C74 C75 110.6(4)
C73 C74 H74A 109.5
C75 C74 H74A 109.5
C73 C74 H74B 109.5
C75 C74 H74B 109.5
H74A C74 H74B 108.1
C76 C75 C74 112.1(4)
C76 C75 H75A 109.2
C74 C75 H75A 109.2
C76 C75 H75B 109.2
C74 C75 H75B 109.2
H75A C75 H75B 107.9
C75 C76 C71 110.7(5)
C75 C76 H76A 109.5
C71 C76 H76A 109.5
C75 C76 H76B 109.5
C71 C76 H76B 109.5
H76A C76 H76B 108.1
Cl2 C91 Cl1 111.0(4)
Cl2 C91 H91A 109.4
Cl1 C91 H91A 109.4
Cl2 C91 H91B 109.4
Cl1 C91 H91B 109.4
H91A C91 H91B 108
Cl3 C92 Cl4 114.3(9)
Cl3 C92 H92A 108.7
Cl4 C92 H92A 108.7
Cl3 C92 H92B 108.7
Cl4 C92 H92B 108.7
H92A C92 H92B 107.6
Cl4B C92B Cl3B 105.8(11)
Cl4B C92B H92C 110.6
Cl3B C92B H92C 110.6
Cl4B C92B H92D 110.6
Cl3B C92B H92D 110.6
H92C C92B H92D 108.7
Cl6 C93 Cl5 114.6(8)
Cl6 C93 H93A 108.6
Cl5 C93 H93A 108.6
Cl6 C93 H93B 108.6
Cl5 C93 H93B 108.6
H93A C93 H93B 107.6
Cl8 C94 Cl7 116.6(13)
Cl8 C94 H94A 108.1
Cl7 C94 H94A 108.1
Cl8 C94 H94B 108.1
Cl7 C94 H94B 108.1
H94A C94 H94B 107.3

loop_
_geom_bond_atom_site_label_1
_geom_bond_atom_site_label_2
_geom_bond_distance
Mo1 C2 1.945(5)
Mo1 C1 1.980(5)
Mo1 C19 2.346(5)
Mo1 P1 2.3561(12)
Mo1 C15 2.356(5)
Mo1 C18 2.360(5)
Mo1 C16 2.380(5)
Mo1 C17 2.383(5)
Mo1 Mo2 2.7850(5)
Mo2 O2 2.037(3)
Mo2 O3 2.069(4)
Mo2 C2 2.092(5)
Mo2 C21 2.319(5)
Mo2 C22 2.337(5)
Mo2 C20 2.364(5)
Mo2 C23 2.370(5)
Mo2 C24 2.394(5)
Mo2 P1 2.5166(13)
P1 C25 1.854(5)
P1 C31 1.880(5)
O1 C1 1.142(7)
O2 C9 1.333(6)
O3 C10 1.339(6)
C2 C3 1.445(7)
C3 C8 1.408(8)
C3 C4 1.415(7)
C4 C5 1.384(8)
C4 H4 0.93
C5 C6 1.388(9)
C5 H5 0.93
C6 C7 1.386(9)
C6 H6 0.93
C7 C8 1.397(7)
C7 H7 0.93
C8 H8 0.93
C9 C14 1.393(7)
C9 C10 1.403(7)
C10 C11 1.389(8)
C11 C12 1.401(7)
C11 H11 0.93
C12 C13 1.393(8)
C12 H12 0.93
C13 C14 1.383(8)
C13 H13 0.93
C14 H14 0.93
C15 C19 1.417(8)
C15 C16 1.419(8)
C15 H15 0.93
C16 C17 1.431(8)
C16 H16 0.93
C17 C18 1.394(8)
C17 H17 0.93
C18 C19 1.413(8)
C18 H18 0.93
C19 H19 0.93
C20 C24 1.401(8)
C20 C21 1.428(8)
C20 H20 0.93
C21 C22 1.423(8)
C21 H21 0.93
C22 C23 1.418(7)
C22 H22 0.93
C23 C24 1.404(8)
C23 H23 0.93
C24 H24 0.93
C25 C30 1.539(7)
C25 C26 1.540(6)
C25 H25 0.98
C26 C27 1.530(7)
C26 H26A 0.97
C26 H26B 0.97
C27 C28 1.530(7)
C27 H27A 0.97
C27 H27B 0.97
C28 C29 1.522(7)
C28 H28A 0.97
C28 H28B 0.97
C29 C30 1.530(7)
C29 H29A 0.97
C29 H29B 0.97
C30 H30A 0.97
C30 H30B 0.97
C31 C32 1.535(7)
C31 C36 1.542(7)
C31 H31 0.98
C32 C33 1.537(8)
C32 H32A 0.97
C32 H32B 0.97
C33 C34 1.537(9)
C33 H33A 0.97
C33 H33B 0.97
C34 C35 1.542(9)
C34 H34A 0.97
C34 H34B 0.97
C35 C36 1.524(8)
C35 H35A 0.97
C35 H35B 0.97
C36 H36A 0.97
C36 H36B 0.97
Mo1B C2B 1.942(5)
Mo1B C1B 1.978(5)
Mo1B P1B 2.3551(12)
Mo1B C51 2.356(5)
Mo1B C55 2.370(5)
Mo1B C52 2.380(5)
Mo1B C54 2.391(5)
Mo1B C53 2.407(5)
Mo1B Mo2B 2.7994(6)
Mo2B O2B 2.036(3)
Mo2B O3B 2.053(4)
Mo2B C2B 2.082(5)
Mo2B C57 2.304(5)
Mo2B C56 2.341(5)
Mo2B C58 2.358(5)
Mo2B C60 2.383(5)
Mo2B C59 2.390(5)
Mo2B P1B 2.5104(13)
P1B C61 1.858(5)
P1B C71 1.871(5)
O1B C1B 1.144(7)
O2B C9B 1.343(6)
O3B C10B 1.341(6)
C2B C3B 1.440(7)
C3B C8B 1.407(8)
C3B C4B 1.423(7)
C4B C5B 1.371(7)
C4B H4B 0.93
C5B C6B 1.388(9)
C5B H5B 0.93
C6B C7B 1.402(9)
C6B H6B 0.93
C7B C8B 1.383(8)
C7B H7B 0.93
C8B H8B 0.93
C9B C14B 1.394(7)
C9B C10B 1.398(7)
C10B C11B 1.387(7)
C11B C12B 1.402(8)
C11B H11B 0.93
C12B C13B 1.386(8)
C12B H12B 0.93
C13B C14B 1.405(8)
C13B H13B 0.93
C14B H14B 0.93
C51 C52 1.415(8)
C51 C55 1.422(8)
C51 H51 0.93
C52 C53 1.427(8)
C52 H52 0.93
C53 C54 1.410(8)
C53 H53 0.93
C54 C55 1.424(8)
C54 H54 0.93
C55 H55 0.93
C56 C57 1.400(7)
C56 C60 1.422(7)
C56 H56 0.93
C57 C58 1.430(7)
C57 H57 0.93
C58 C59 1.411(8)
C58 H58 0.93
C59 C60 1.414(7)
C59 H59 0.93
C60 H60 0.93
C61 C62 1.520(7)
C61 C66 1.530(7)
C61 H61 0.98
C62 C63 1.536(7)
C62 H62A 0.97
C62 H62B 0.97
C63 C64 1.528(8)
C63 H63A 0.97
C63 H63B 0.97
C64 C65 1.518(9)
C64 H64A 0.97
C64 H64B 0.97
C65 C66 1.533(7)
C65 H65A 0.97
C65 H65B 0.97
C66 H66A 0.97
C66 H66B 0.97
C71 C72 1.536(7)
C71 C76 1.537(7)
C71 H71 0.98
C72 C73 1.536(7)
C72 H72A 0.97
C72 H72B 0.97
C73 C74 1.517(8)
C73 H73A 0.97
C73 H73B 0.97
C74 C75 1.528(7)
C74 H74A 0.97
C74 H74B 0.97
C75 C76 1.527(7)
C75 H75A 0.97
C75 H75B 0.97
C76 H76A 0.97
C76 H76B 0.97
C91 Cl2 1.755(7)
C91 Cl1 1.773(8)
C91 H91A 0.97
C91 H91B 0.97
C92 Cl3 1.732(13)
C92 Cl4 1.857(13)
C92 H92A 0.97
C92 H92B 0.97
C92B Cl4B 1.746(17)
C92B Cl3B 1.747(17)
C92B H92C 0.97
C92B H92D 0.97
C93 Cl6 1.704(15)
C93 Cl5 1.705(15)
C93 H93A 0.97
C93 H93B 0.97
C94 Cl8 1.653(16)
C94 Cl7 1.73(2)
C94 H94A 0.97
C94 H94B 0.97
